data_7013169
loop_
_publ_author_name
'Yang, Ting'
'Tu, Chao'
'Zhang, Junyong'
'Lin, Liping'
'Zhang, Xianming'
'Liu, Qin'
'Ding, Jian'
'Xu, Qiang'
'Guo, Zijian'

_publ_section_title
;
 Novel Au(iii) complexes of aminoquinoline derivatives: crystal
 structure, DNA binding and cytotoxicity against melanoma and lung
 tumour cellsElectronic supplementary information (ESI) available: UV
 spectra of 3, 3 + NaCl, and 1 + calf thymus DNA; fluorescence spectra
 of the CT-DNA-EB system with increasing amounts of 1 or 3. See
 http://www.rsc.org/suppdata/dt/b3/b305109a/
;
_journal_issue 17
_journal_name_full 'Dalton Transactions'
_journal_page_first 3419
_journal_paper_doi 10.1039/b305109a
_journal_year 2003
_chemical_formula_sum 'C12 H12 Au Cl2 N3 O'
_chemical_formula_weight 482.11
_chemical_name_systematic
; 
? 
;
_space_group_IT_number 19
_symmetry_cell_setting orthorhombic
_symmetry_space_group_name_Hall 'P 2ac 2ab'
_symmetry_space_group_name_H-M 'P 21 21 21'
_atom_sites_solution_hydrogens geom
_atom_sites_solution_primary direct
_atom_sites_solution_secondary difmap
_audit_creation_method SHELXL-97
_cell_angle_alpha 90.00
_cell_angle_beta 90.00
_cell_angle_gamma 90.00
_cell_formula_units_Z 4
_cell_length_a 6.6540(10)
_cell_length_b 9.262(2)
_cell_length_c 22.169(4)
_cell_measurement_reflns_used 1419
_cell_measurement_temperature 293(2)
_cell_measurement_theta_max 24.97
_cell_measurement_theta_min 1.84
_cell_volume 1366.3(4)
_computing_cell_refinement XSCANS
_computing_data_collection 'XSCANS (Siemens, 1994)'
_computing_data_reduction 'SHELXTL(Sheldrick, 1997)'
_computing_molecular_graphics SHELXTL
_computing_structure_refinement SHELXTL
_computing_structure_solution SHELXTL
_diffrn_ambient_temperature 293(2)
_diffrn_measured_fraction_theta_full 1.000
_diffrn_measured_fraction_theta_max 1.000
_diffrn_measurement_device_type 'Siemens P4'
_diffrn_measurement_method '2\q/\w scans'
_diffrn_radiation_monochromator graphite
_diffrn_radiation_source 'fine-focus sealed tube'
_diffrn_radiation_type MoK\a
_diffrn_radiation_wavelength 0.71073
_diffrn_reflns_av_R_equivalents 0.0000
_diffrn_reflns_av_sigmaI/netI 0.0487
_diffrn_reflns_limit_h_max 7
_diffrn_reflns_limit_h_min 0
_diffrn_reflns_limit_k_max 11
_diffrn_reflns_limit_k_min 0
_diffrn_reflns_limit_l_max 26
_diffrn_reflns_limit_l_min 0
_diffrn_reflns_number 1419
_diffrn_reflns_theta_full 24.97
_diffrn_reflns_theta_max 24.97
_diffrn_reflns_theta_min 1.84
_diffrn_standards_decay_% 7.03
_diffrn_standards_interval_count 97
_diffrn_standards_number 3
_exptl_absorpt_coefficient_mu 11.152
_exptl_absorpt_correction_T_max 0.188
_exptl_absorpt_correction_T_min 0.146
_exptl_absorpt_correction_type empirical
_exptl_crystal_colour Orange
_exptl_crystal_density_diffrn 2.344
_exptl_crystal_density_method 'not measured'
_exptl_crystal_description Block
_exptl_crystal_F_000 904
_exptl_crystal_size_max 0.30
_exptl_crystal_size_mid 0.15
_exptl_crystal_size_min 0.15
_refine_diff_density_max 2.635
_refine_diff_density_min -2.915
_refine_diff_density_rms 0.517
_refine_ls_abs_structure_details 'Flack H D (1983), Acta Cryst. A39, 876-881'
_refine_ls_abs_structure_Flack -0.03(7)
_refine_ls_extinction_method none
_refine_ls_goodness_of_fit_ref 1.153
_refine_ls_hydrogen_treatment mixed
_refine_ls_matrix_type full
_refine_ls_number_parameters 167
_refine_ls_number_reflns 1419
_refine_ls_number_restraints 7
_refine_ls_restrained_S_all 1.149
_refine_ls_R_factor_all 0.0970
_refine_ls_R_factor_gt 0.0666
_refine_ls_shift/su_max 0.009
_refine_ls_shift/su_mean 0.001
_refine_ls_structure_factor_coef Fsqd
_refine_ls_weighting_details 'calc w=1/[\s^2^(Fo^2^)+(0.2200P)^2^+0.0000P] where P=(Fo^2^+2Fc^2^)/3'
_refine_ls_weighting_scheme calc
_refine_ls_wR_factor_gt 0.2143
_refine_ls_wR_factor_ref 0.2800
_reflns_number_gt 1153
_reflns_number_total 1419
_reflns_threshold_expression >2sigma(I)
_cod_data_source_file b305109a.txt
_cod_data_source_block tt
_cod_depositor_comments
;
The following automatic conversions were performed:

'_symmetry_cell_setting' tag value 'Orthohombic' was replaced with
'orthorhombic' value as specified in the replacement file
'/home/robertas/cod-tools/perl-scripts/inputs/replacement_values.lst'.

Automatic conversion script
Id: cif_fix_values 3143 2015-03-26 13:38:13Z robertas 
;
_cod_original_sg_symbol_H-M P2(1)2(1)2(1)
_cod_database_code 7013169

loop_
_symmetry_equiv_pos_as_xyz
'x, y, z'
'-x+1/2, -y, z+1/2'
'-x, y+1/2, -z+1/2'
'x+1/2, -y+1/2, -z'

loop_
_atom_site_label
_atom_site_type_symbol
_atom_site_fract_x
_atom_site_fract_y
_atom_site_fract_z
_atom_site_U_iso_or_equiv
_atom_site_adp_type
_atom_site_occupancy
_atom_site_symmetry_multiplicity
_atom_site_calc_flag
_atom_site_refinement_flags
_atom_site_disorder_assembly
_atom_site_disorder_group
Au1 Au -0.3455(2) 0.20136(14) 1.11111(7) 0.0370(6) Uani 1 1 d . . .
Cl1 Cl -0.382(2) -0.0001(11) 1.0532(6) 0.060(3) Uani 1 1 d . . .
Cl2 Cl 0.1414(19) 0.2488(12) 1.0884(5) 0.050(2) Uani 1 1 d . . .
O1 O -0.286(8) 0.626(3) 1.1498(18) 0.076(13) Uani 1 1 d . . .
N1 N -0.2799(9) 0.107(3) 1.1909(12) 0.031(7) Uani 1 1 d D . .
N2 N -0.317(5) 0.380(3) 1.1588(11) 0.029(7) Uani 1 1 d . . .
N3 N -0.424(5) 0.344(3) 1.0492(12) 0.027(6) Uani 1 1 d . . .
H3B H -0.3943 0.3102 1.0123 0.033 Uiso 1 1 calc R . .
H3C H -0.5572 0.3601 1.0510 0.033 Uiso 1 1 calc R . .
C1 C -0.261(2) -0.041(4) 1.202(2) 0.050(12) Uani 1 1 d D . .
H1A H -0.2741 -0.1076 1.1708 0.060 Uiso 1 1 calc R . .
C2 C -0.223(3) -0.084(6) 1.261(2) 0.050(11) Uiso 1 1 d D . .
H2A H -0.2103 -0.1823 1.2691 0.060 Uiso 1 1 calc R . .
C3 C -0.205(4) 0.000(6) 1.304(3) 0.076(19) Uani 1 1 d D . .
H3A H -0.1795 -0.0381 1.3416 0.091 Uiso 1 1 calc R . .
C4 C -0.221(3) 0.155(6) 1.299(2) 0.058(13) Uani 1 1 d D . .
C5 C -0.203(4) 0.256(7) 1.343(2) 0.08(2) Uani 1 1 d D . .
H5A H -0.1776 0.2304 1.3825 0.098 Uiso 1 1 calc R . .
C6 C -0.228(4) 0.417(5) 1.323(2) 0.058(14) Uani 1 1 d D . .
H6A H -0.2168 0.4892 1.3521 0.070 Uiso 1 1 calc R . .
C7 C -0.264(4) 0.454(5) 1.2660(16) 0.055(14) Uani 1 1 d D . .
H7A H -0.2782 0.5512 1.2560 0.066 Uiso 1 1 calc R . .
C8 C -0.283(3) 0.345(5) 1.2191(16) 0.051(13) Uani 1 1 d D . .
C9 C -0.2621(19) 0.210(4) 1.2356(16) 0.037(9) Uani 1 1 d D . .
C10 C -0.300(7) 0.505(4) 1.1244(19) 0.046(11) Uani 1 1 d . . .
C11 C -0.312(6) 0.485(4) 1.060(2) 0.039(9) Uani 1 1 d . . .
H11A H -0.1749 0.4726 1.0447 0.047 Uiso 1 1 calc R . .
C12 C -0.408(8) 0.612(6) 1.025(3) 0.071(17) Uani 1 1 d . . .
H12A H -0.4063 0.5915 0.9827 0.107 Uiso 1 1 calc R . .
H12B H -0.3337 0.6987 1.0329 0.107 Uiso 1 1 calc R . .
H12C H -0.5447 0.6246 1.0382 0.107 Uiso 1 1 calc R . .

loop_
_atom_site_aniso_label
_atom_site_aniso_U_11
_atom_site_aniso_U_22
_atom_site_aniso_U_33
_atom_site_aniso_U_23
_atom_site_aniso_U_13
_atom_site_aniso_U_12
Au1 0.0433(9) 0.0265(8) 0.0413(9) -0.0048(6) 0.0052(8) -0.0032(6)
Cl1 0.079(9) 0.031(4) 0.069(7) -0.018(5) -0.001(7) 0.002(5)
Cl2 0.048(6) 0.053(5) 0.049(5) -0.014(5) -0.014(5) 0.003(5)
O1 0.11(3) 0.037(17) 0.08(2) -0.022(17) -0.03(2) -0.01(2)
N1 0.047(18) 0.021(13) 0.025(14) 0.015(12) 0.009(13) -0.001(13)
N2 0.043(18) 0.028(14) 0.016(13) 0.013(11) -0.012(14) 0.004(13)
N3 0.036(16) 0.029(14) 0.016(13) -0.003(11) -0.005(12) -0.007(12)
C1 0.07(3) 0.022(18) 0.06(3) 0.003(19) -0.03(3) 0.02(2)
C3 0.09(5) 0.07(3) 0.07(3) 0.06(3) 0.00(3) 0.03(3)
C4 0.05(3) 0.08(3) 0.05(3) -0.04(2) 0.01(2) -0.01(2)
C5 0.12(6) 0.09(4) 0.04(3) -0.02(3) 0.04(3) 0.01(4)
C6 0.03(2) 0.06(3) 0.08(4) 0.00(3) -0.03(2) 0.00(2)
C7 0.09(4) 0.06(3) 0.008(16) -0.004(17) -0.01(2) 0.00(3)
C8 0.07(3) 0.07(3) 0.012(16) -0.009(18) 0.008(18) 0.02(2)
C9 0.038(19) 0.05(2) 0.028(18) 0.000(17) 0.026(17) 0.003(19)
C10 0.06(3) 0.023(17) 0.05(2) 0.010(17) -0.01(2) -0.008(19)
C11 0.03(2) 0.018(16) 0.06(3) -0.008(16) -0.003(19) -0.005(14)
C12 0.05(3) 0.07(3) 0.09(4) 0.03(3) -0.01(3) 0.00(3)

loop_
_atom_type_symbol
_atom_type_description
_atom_type_scat_dispersion_real
_atom_type_scat_dispersion_imag
_atom_type_scat_source
C C 0.0033 0.0016 'International Tables Vol C Tables 4.2.6.8 and 6.1.1.4'
H H 0.0000 0.0000 'International Tables Vol C Tables 4.2.6.8 and 6.1.1.4'
N N 0.0061 0.0033 'International Tables Vol C Tables 4.2.6.8 and 6.1.1.4'
O O 0.0106 0.0060 'International Tables Vol C Tables 4.2.6.8 and 6.1.1.4'
Cl Cl 0.1484 0.1585 'International Tables Vol C Tables 4.2.6.8 and 6.1.1.4'
Au Au -2.0133 8.8022 'International Tables Vol C Tables 4.2.6.8 and 6.1.1.4'

loop_
_geom_angle_atom_site_label_1
_geom_angle_atom_site_label_2
_geom_angle_atom_site_label_3
_geom_angle
_geom_angle_site_symmetry_1
_geom_angle_site_symmetry_3
_geom_angle_publ_flag
N2 Au1 N3 80.4(10) . . ?
N2 Au1 N1 82.8(11) . . ?
N3 Au1 N1 162.6(12) . . ?
N2 Au1 Cl1 177.9(8) . . ?
N3 Au1 Cl1 97.4(9) . . ?
N1 Au1 Cl1 99.3(9) . . ?
C9 N1 C1 123(3) . . ?
C9 N1 Au1 110(2) . . ?
C1 N1 Au1 127(3) . . ?
C8 N2 C10 135(3) . . ?
C8 N2 Au1 109(2) . . ?
C10 N2 Au1 114(2) . . ?
C11 N3 Au1 110(2) . . ?
C11 N3 H3B 109.7 . . ?
Au1 N3 H3B 109.7 . . ?
C11 N3 H3C 109.7 . . ?
Au1 N3 H3C 109.7 . . ?
H3B N3 H3C 108.2 . . ?
N1 C1 C2 117(4) . . ?
N1 C1 H1A 121.3 . . ?
C2 C1 H1A 121.3 . . ?
C3 C2 C1 124(5) . . ?
C3 C2 H2A 118.2 . . ?
C1 C2 H2A 118.2 . . ?
C2 C3 C4 125(5) . . ?
C2 C3 H3A 117.7 . . ?
C4 C3 H3A 117.7 . . ?
C5 C4 C3 128(6) . . ?
C5 C4 C9 117(5) . . ?
C3 C4 C9 115(4) . . ?
C4 C5 C6 117(5) . . ?
C4 C5 H5A 121.7 . . ?
C6 C5 H5A 121.7 . . ?
C7 C6 C5 122(5) . . ?
C7 C6 H6A 119.0 . . ?
C5 C6 H6A 119.0 . . ?
C6 C7 C8 121(5) . . ?
C6 C7 H7A 119.5 . . ?
C8 C7 H7A 119.5 . . ?
C9 C8 N2 121(4) . . ?
C9 C8 C7 117(4) . . ?
N2 C8 C7 122(4) . . ?
C8 C9 N1 117(3) . . ?
C8 C9 C4 127(4) . . ?
N1 C9 C4 116(3) . . ?
O1 C10 N2 120(4) . . ?
O1 C10 C11 124(4) . . ?
N2 C10 C11 116(3) . . ?
C10 C11 N3 107(3) . . ?
C10 C11 C12 115(4) . . ?
N3 C11 C12 112(3) . . ?
C10 C11 H11A 107.6 . . ?
N3 C11 H11A 107.6 . . ?
C12 C11 H11A 107.6 . . ?
C11 C12 H12A 109.5 . . ?
C11 C12 H12B 109.5 . . ?
H12A C12 H12B 109.5 . . ?
C11 C12 H12C 109.5 . . ?
H12A C12 H12C 109.5 . . ?
H12B C12 H12C 109.5 . . ?

loop_
_geom_bond_atom_site_label_1
_geom_bond_atom_site_label_2
_geom_bond_distance
_geom_bond_site_symmetry_2
_geom_bond_publ_flag
Au1 N2 1.98(3) . ?
Au1 N3 1.98(3) . ?
Au1 N1 2.02(3) . ?
Au1 Cl1 2.278(10) . ?
O1 C10 1.26(5) . ?
N1 C9 1.38(5) . ?
N1 C1 1.39(5) . ?
N2 C8 1.40(4) . ?
N2 C10 1.39(4) . ?
N3 C11 1.52(4) . ?
N3 H3B 0.9000 . ?
N3 H3C 0.9000 . ?
C1 C2 1.40(6) . ?
C1 H1A 0.9300 . ?
C2 C3 1.23(8) . ?
C2 H2A 0.9300 . ?
C3 C4 1.44(8) . ?
C3 H3A 0.9300 . ?
C4 C5 1.36(7) . ?
C4 C9 1.51(7) . ?
C5 C6 1.56(8) . ?
C5 H5A 0.9300 . ?
C6 C7 1.33(6) . ?
C6 H6A 0.9300 . ?
C7 C8 1.45(6) . ?
C7 H7A 0.9300 . ?
C8 C9 1.31(6) . ?
C10 C11 1.44(6) . ?
C11 C12 1.55(6) . ?
C11 H11A 0.9800 . ?
C12 H12A 0.9600 . ?
C12 H12B 0.9600 . ?
C12 H12C 0.9600 . ?

loop_
_geom_torsion_atom_site_label_1
_geom_torsion_atom_site_label_2
_geom_torsion_atom_site_label_3
_geom_torsion_atom_site_label_4
_geom_torsion
_geom_torsion_site_symmetry_1
_geom_torsion_site_symmetry_2
_geom_torsion_site_symmetry_3
_geom_torsion_site_symmetry_4
_geom_torsion_publ_flag
N2 Au1 N1 C9 3.3(10) . . . . ?
N3 Au1 N1 C9 -12(3) . . . . ?
Cl1 Au1 N1 C9 -176.4(6) . . . . ?
N2 Au1 N1 C1 -178.9(12) . . . . ?
N3 Au1 N1 C1 166(3) . . . . ?
Cl1 Au1 N1 C1 1.4(9) . . . . ?
N3 Au1 N2 C8 172(2) . . . . ?
N1 Au1 N2 C8 -3.8(18) . . . . ?
Cl1 Au1 N2 C8 168(26) . . . . ?
N3 Au1 N2 C10 -19(3) . . . . ?
N1 Au1 N2 C10 165(3) . . . . ?
Cl1 Au1 N2 C10 -23(30) . . . . ?
N2 Au1 N3 C11 31(2) . . . . ?
N1 Au1 N3 C11 47(5) . . . . ?
Cl1 Au1 N3 C11 -149(2) . . . . ?
C9 N1 C1 C2 0.00(7) . . . . ?
Au1 N1 C1 C2 -177.5(9) . . . . ?
N1 C1 C2 C3 0.00(8) . . . . ?
C1 C2 C3 C4 0.00(16) . . . . ?
C2 C3 C4 C5 180.00(13) . . . . ?
C2 C3 C4 C9 0.00(18) . . . . ?
C3 C4 C5 C6 180.00(12) . . . . ?
C9 C4 C5 C6 0.00(17) . . . . ?
C4 C5 C6 C7 -0.01(19) . . . . ?
C5 C6 C7 C8 0.01(19) . . . . ?
C10 N2 C8 C9 -162(4) . . . . ?
Au1 N2 C8 C9 4(3) . . . . ?
C10 N2 C8 C7 17(5) . . . . ?
Au1 N2 C8 C7 -177.3(7) . . . . ?
C6 C7 C8 C9 -0.02(19) . . . . ?
C6 C7 C8 N2 -179(2) . . . . ?
N2 C8 C9 N1 -1(2) . . . . ?
C7 C8 C9 N1 180.00(10) . . . . ?
N2 C8 C9 C4 179(2) . . . . ?
C7 C8 C9 C4 0.0(2) . . . . ?
C1 N1 C9 C8 -179.99(9) . . . . ?
Au1 N1 C9 C8 -2.2(7) . . . . ?
C1 N1 C9 C4 0.00(13) . . . . ?
Au1 N1 C9 C4 177.8(7) . . . . ?
C5 C4 C9 C8 0.0(2) . . . . ?
C3 C4 C9 C8 179.99(13) . . . . ?
C5 C4 C9 N1 180.00(11) . . . . ?
C3 C4 C9 N1 0.00(16) . . . . ?
C8 N2 C10 O1 -17(7) . . . . ?
Au1 N2 C10 O1 178(4) . . . . ?
C8 N2 C10 C11 167(4) . . . . ?
Au1 N2 C10 C11 2(5) . . . . ?
O1 C10 C11 N3 -153(5) . . . . ?
N2 C10 C11 N3 23(5) . . . . ?
O1 C10 C11 C12 -28(7) . . . . ?
N2 C10 C11 C12 147(4) . . . . ?
Au1 N3 C11 C10 -37(4) . . . . ?
Au1 N3 C11 C12 -164(3) . . . . ?
